data_4345730
loop_
_publ_author_name
'Li, Ji-Kun'
'Dong, Jing'
'Wei, Chuan-Ping'
'Yang, Song'
'Chi, Ying-Nan'
'Xu, Yan-Qing'
'Hu, Chang-Wen'

_publ_section_title
;
 Controllable Synthesis of Lindqvist Alkoxopolyoxovanadate Clusters as
 Heterogeneous Catalysts for Sulfoxidation of Sulfides.
;
_journal_issue 10
_journal_name_full 'Inorganic chemistry'
_journal_page_first 5748
_journal_page_last 5756
_journal_paper_doi 10.1021/acs.inorgchem.7b00366
_journal_volume 56
_journal_year 2017
_chemical_formula_moiety 'C42 H56 Cu2 N4 O25 V6'
_chemical_formula_sum 'C42 H56 Cu2 N4 O25 V6'
_chemical_formula_weight 1449.62
_space_group_crystal_system triclinic
_space_group_IT_number 2
_space_group_name_Hall '-P 1'
_space_group_name_H-M_alt 'P -1'
_symmetry_space_group_name_Hall '-P 1'
_symmetry_space_group_name_H-M 'P -1'
_atom_sites_solution_hydrogens geom
_atom_sites_solution_primary direct
_atom_sites_solution_secondary difmap
_audit_creation_method SHELXL-2014/7
_cell_angle_alpha 82.018(6)
_cell_angle_beta 81.561(6)
_cell_angle_gamma 64.109(5)
_cell_formula_units_Z 1
_cell_length_a 10.8434(18)
_cell_length_b 11.3914(18)
_cell_length_c 12.250(2)
_cell_measurement_reflns_used 2279
_cell_measurement_temperature 293(2)
_cell_measurement_theta_max 22.44
_cell_measurement_theta_min 2.20
_cell_volume 1341.8(4)
_computing_cell_refinement 'Bruker SAINT'
_computing_data_collection 'Bruker APEX2'
_computing_data_reduction 'Bruker SAINT'
_computing_molecular_graphics 'Bruker SHELXTL'
_computing_publication_material 'Bruker SHELXTL'
_computing_structure_refinement 'SHELXL-2014/7 (Sheldrick, 2014)'
_computing_structure_solution 'SHELXS-2014/7 (Sheldrick, 2014)'
_diffrn_ambient_temperature 293(2)
_diffrn_measured_fraction_theta_full 0.999
_diffrn_measured_fraction_theta_max 0.999
_diffrn_measurement_device_type 'CCD area detector'
_diffrn_measurement_method 'phi and omega scans'
_diffrn_radiation_type MoK\a
_diffrn_radiation_wavelength 0.71073
_diffrn_reflns_av_R_equivalents 0.0726
_diffrn_reflns_av_unetI/netI 0.0954
_diffrn_reflns_Laue_measured_fraction_full 0.999
_diffrn_reflns_Laue_measured_fraction_max 0.999
_diffrn_reflns_limit_h_max 13
_diffrn_reflns_limit_h_min -13
_diffrn_reflns_limit_k_max 13
_diffrn_reflns_limit_k_min -13
_diffrn_reflns_limit_l_max 14
_diffrn_reflns_limit_l_min -14
_diffrn_reflns_number 12929
_diffrn_reflns_point_group_measured_fraction_full 0.999
_diffrn_reflns_point_group_measured_fraction_max 0.999
_diffrn_reflns_theta_full 25.242
_diffrn_reflns_theta_max 25.499
_diffrn_reflns_theta_min 1.687
_diffrn_source 'fine-focus sealed tube'
_exptl_absorpt_coefficient_mu 1.861
_exptl_absorpt_correction_T_max 0.6960
_exptl_absorpt_correction_T_min 0.5620
_exptl_absorpt_correction_type multi-scan
_exptl_absorpt_process_details sadabs
_exptl_crystal_colour green
_exptl_crystal_density_diffrn 1.794
_exptl_crystal_density_method 'not measured'
_exptl_crystal_description block
_exptl_crystal_F_000 732
_exptl_crystal_size_max 0.350
_exptl_crystal_size_mid 0.280
_exptl_crystal_size_min 0.210
_refine_diff_density_max 0.693
_refine_diff_density_min -0.639
_refine_diff_density_rms 0.114
_refine_ls_extinction_method none
_refine_ls_goodness_of_fit_ref 0.993
_refine_ls_hydrogen_treatment constr
_refine_ls_matrix_type full
_refine_ls_number_parameters 358
_refine_ls_number_reflns 4983
_refine_ls_number_restraints 0
_refine_ls_restrained_S_all 0.993
_refine_ls_R_factor_all 0.1064
_refine_ls_R_factor_gt 0.0570
_refine_ls_shift/su_max 0.000
_refine_ls_shift/su_mean 0.000
_refine_ls_structure_factor_coef Fsqd
_refine_ls_weighting_details 'w=1/[\s^2^(Fo^2^)+(0.0759P)^2^] where P=(Fo^2^+2Fc^2^)/3'
_refine_ls_weighting_scheme calc
_refine_ls_wR_factor_gt 0.1343
_refine_ls_wR_factor_ref 0.1581
_reflns_Friedel_coverage 0.000
_reflns_number_gt 2970
_reflns_number_total 4983
_reflns_threshold_expression 'I > 2\s(I)'
_cod_data_source_file ic7b00366_si_003.cif
_cod_data_source_block 1
_cod_depositor_comments 'Adding full bibliography for 4345729--4345733.cif.'
_cod_database_code 4345730
_shelx_shelxl_version_number 2014/7
_shelx_space_group_comment
;
The symmetry employed for this shelxl refinement is uniquely defined
by the following loop, which should always be used as a source of
symmetry information in preference to the above space-group names.
They are only intended as comments.
;
_shelx_estimated_absorpt_t_min 0.562
_shelx_estimated_absorpt_t_max 0.696

loop_
_space_group_symop_operation_xyz
'x, y, z'
'-x, -y, -z'

loop_
_atom_site_label
_atom_site_type_symbol
_atom_site_fract_x
_atom_site_fract_y
_atom_site_fract_z
_atom_site_U_iso_or_equiv
_atom_site_adp_type
_atom_site_occupancy
_atom_site_site_symmetry_order
_atom_site_calc_flag
_atom_site_refinement_flags_posn
_atom_site_refinement_flags_adp
_atom_site_refinement_flags_occupancy
Cu1 Cu 0.06073(7) 0.37475(7) 0.40306(6) 0.0396(2) Uani 1 1 d . . .
V1 V 0.29314(11) 0.06859(11) 0.09543(9) 0.0468(3) Uani 1 1 d . . .
V2 V 0.51217(11) 0.17328(11) 0.05786(9) 0.0458(3) Uani 1 1 d . . .
V3 V 0.58203(11) -0.10433(11) 0.16109(8) 0.0478(3) Uani 1 1 d . . .
O1 O 0.1657(4) 0.4247(4) 0.4852(3) 0.0453(10) Uani 1 1 d . . .
O2 O 0.0872(4) 0.4744(4) 0.2686(3) 0.0511(11) Uani 1 1 d . . .
O3 O 0.2654(5) 0.1905(4) 0.3547(4) 0.0604(13) Uani 1 1 d . . .
H3A H 0.2860 0.2113 0.2775 0.073 Uiso 1 1 d R U .
O4 O 0.5000 0.0000 0.0000 0.0333(12) Uani 1 2 d S . P
O5 O 0.1372(5) 0.1202(5) 0.1507(4) 0.0655(13) Uani 1 1 d . . .
O6 O 0.3414(4) 0.2043(4) 0.1162(3) 0.0536(12) Uani 1 1 d . . .
O7 O 0.3922(4) -0.0368(4) 0.2033(3) 0.0530(12) Uani 1 1 d . . .
O8 O 0.3012(4) -0.0819(4) 0.0293(3) 0.0426(10) Uani 1 1 d . . .
O9 O 0.2496(4) 0.1618(4) -0.0583(3) 0.0440(10) Uani 1 1 d . . .
O10 O 0.5364(5) 0.2934(4) 0.0868(4) 0.0626(13) Uani 1 1 d . . .
O11 O 0.5905(4) 0.0450(4) 0.1738(3) 0.0474(11) Uani 1 1 d . . .
O12 O 0.4511(4) 0.2409(4) -0.0916(3) 0.0495(11) Uani 1 1 d . . .
O13 O 0.6442(5) -0.1962(5) 0.2690(4) 0.0698(15) Uani 1 1 d . . .
N1 N 0.0240(5) 0.2645(4) 0.5341(4) 0.0376(12) Uani 1 1 d . . .
N2 N -0.0727(5) 0.3304(4) 0.3384(4) 0.0360(11) Uani 1 1 d . . .
C1 C 0.0776(7) 0.2308(6) 0.6311(5) 0.0500(17) Uani 1 1 d . . .
H1 H 0.1393 0.2629 0.6438 0.060 Uiso 1 1 calc R U .
C2 C 0.0450(8) 0.1495(7) 0.7141(6) 0.066(2) Uani 1 1 d . . .
H2 H 0.0851 0.1275 0.7805 0.079 Uiso 1 1 calc R U .
C3 C -0.0459(8) 0.1025(7) 0.6974(6) 0.067(2) Uani 1 1 d . . .
H3 H -0.0693 0.0494 0.7531 0.080 Uiso 1 1 calc R U .
C4 C -0.1051(7) 0.1339(6) 0.5957(5) 0.0507(17) Uani 1 1 d . . .
C5 C -0.2009(8) 0.0902(7) 0.5686(6) 0.069(2) Uani 1 1 d . . .
H5 H -0.2294 0.0371 0.6205 0.083 Uiso 1 1 calc R U .
C6 C -0.2508(8) 0.1253(7) 0.4683(7) 0.069(2) Uani 1 1 d . . .
H6 H -0.3126 0.0950 0.4524 0.083 Uiso 1 1 calc R U .
C7 C -0.2110(6) 0.2074(6) 0.3865(5) 0.0469(16) Uani 1 1 d . . .
C8 C -0.2586(7) 0.2494(7) 0.2794(6) 0.0583(19) Uani 1 1 d . . .
H8 H -0.3196 0.2221 0.2573 0.070 Uiso 1 1 calc R U .
C9 C -0.2145(7) 0.3293(7) 0.2103(6) 0.062(2) Uani 1 1 d . . .
H9 H -0.2496 0.3603 0.1419 0.075 Uiso 1 1 calc R U .
C10 C -0.1179(7) 0.3664(6) 0.2388(5) 0.0498(16) Uani 1 1 d . . .
H10 H -0.0848 0.4168 0.1877 0.060 Uiso 1 1 calc R U .
C11 C -0.1166(6) 0.2512(6) 0.4102(5) 0.0397(14) Uani 1 1 d . . .
C12 C -0.0648(6) 0.2163(5) 0.5171(5) 0.0376(14) Uani 1 1 d . . .
C13 C 0.3690(7) 0.4397(7) 0.5112(7) 0.075(2) Uani 1 1 d . . .
H13A H 0.4394 0.4606 0.4685 0.112 Uiso 1 1 calc R U .
H13B H 0.3239 0.4996 0.5676 0.112 Uiso 1 1 calc R U .
H13C H 0.4097 0.3519 0.5452 0.112 Uiso 1 1 calc R U .
C14 C 0.2644(7) 0.4508(6) 0.4361(6) 0.0508(17) Uani 1 1 d . . .
C15 C 0.2829(7) 0.4854(6) 0.3242(7) 0.061(2) Uani 1 1 d . . .
H15 H 0.3604 0.5002 0.2983 0.073 Uiso 1 1 calc R U .
C16 C 0.1919(7) 0.4997(6) 0.2466(6) 0.0526(17) Uani 1 1 d . . .
C17 C 0.2182(8) 0.5457(7) 0.1275(6) 0.074(2) Uani 1 1 d . . .
H17A H 0.2989 0.5622 0.1192 0.110 Uiso 1 1 calc R U .
H17B H 0.2322 0.4794 0.0805 0.110 Uiso 1 1 calc R U .
H17C H 0.1404 0.6249 0.1072 0.110 Uiso 1 1 calc R U .
C18 C 0.3845(7) 0.1295(7) 0.4103(6) 0.071(2) Uani 1 1 d . . .
H18A H 0.4511 0.0568 0.3714 0.106 Uiso 1 1 calc R U .
H18B H 0.4220 0.1911 0.4135 0.106 Uiso 1 1 calc R U .
H18C H 0.3620 0.0988 0.4841 0.106 Uiso 1 1 calc R U .
C19 C 0.1820(7) -0.0802(7) -0.0070(6) 0.0609(19) Uani 1 1 d . . .
H19A H 0.2053 -0.1617 -0.0369 0.091 Uiso 1 1 calc R U .
H19B H 0.1129 -0.0684 0.0545 0.091 Uiso 1 1 calc R U .
H19C H 0.1472 -0.0094 -0.0631 0.091 Uiso 1 1 calc R U .
C20 C 0.1501(8) 0.2955(7) -0.0654(7) 0.084(3) Uani 1 1 d . . .
H20A H 0.0747 0.3067 -0.0095 0.126 Uiso 1 1 calc R U .
H20B H 0.1922 0.3510 -0.0541 0.126 Uiso 1 1 calc R U .
H20C H 0.1165 0.3186 -0.1372 0.126 Uiso 1 1 calc R U .
C21 C 0.5027(9) 0.3243(7) -0.1620(6) 0.079(3) Uani 1 1 d . . .
H21A H 0.4622 0.3475 -0.2309 0.119 Uiso 1 1 calc R U .
H21B H 0.4796 0.4022 -0.1264 0.119 Uiso 1 1 calc R U .
H21C H 0.6010 0.2790 -0.1758 0.119 Uiso 1 1 calc R U .

loop_
_atom_site_aniso_label
_atom_site_aniso_U_11
_atom_site_aniso_U_22
_atom_site_aniso_U_33
_atom_site_aniso_U_23
_atom_site_aniso_U_13
_atom_site_aniso_U_12
Cu1 0.0458(5) 0.0492(5) 0.0355(4) 0.0072(3) -0.0167(3) -0.0302(4)
V1 0.0362(6) 0.0694(8) 0.0389(6) -0.0051(5) -0.0076(5) -0.0247(6)
V2 0.0440(7) 0.0562(7) 0.0447(6) -0.0002(5) -0.0193(5) -0.0249(6)
V3 0.0506(7) 0.0680(8) 0.0306(6) 0.0130(5) -0.0227(5) -0.0296(6)
O1 0.047(3) 0.055(3) 0.049(3) -0.001(2) -0.015(2) -0.034(2)
O2 0.052(3) 0.058(3) 0.050(3) 0.019(2) -0.018(2) -0.033(2)
O3 0.063(3) 0.071(3) 0.044(3) -0.005(2) -0.013(2) -0.023(3)
O4 0.027(3) 0.046(3) 0.029(3) 0.005(2) -0.011(2) -0.017(3)
O5 0.042(3) 0.089(3) 0.066(3) -0.009(3) -0.006(2) -0.028(3)
O6 0.040(3) 0.072(3) 0.049(3) -0.018(2) -0.011(2) -0.019(2)
O7 0.053(3) 0.087(3) 0.030(2) 0.006(2) -0.015(2) -0.040(3)
O8 0.034(2) 0.061(3) 0.041(2) 0.007(2) -0.0196(19) -0.026(2)
O9 0.033(2) 0.047(2) 0.049(3) 0.004(2) -0.021(2) -0.011(2)
O10 0.058(3) 0.060(3) 0.082(4) -0.005(3) -0.029(3) -0.029(2)
O11 0.046(3) 0.071(3) 0.032(2) -0.001(2) -0.016(2) -0.028(2)
O12 0.050(3) 0.058(3) 0.048(3) 0.022(2) -0.029(2) -0.030(2)
O13 0.082(4) 0.098(4) 0.049(3) 0.038(3) -0.047(3) -0.057(3)
N1 0.042(3) 0.040(3) 0.037(3) 0.002(2) -0.018(2) -0.020(2)
N2 0.040(3) 0.042(3) 0.030(3) 0.003(2) -0.014(2) -0.020(2)
C1 0.062(4) 0.066(4) 0.033(3) 0.007(3) -0.025(3) -0.035(4)
C2 0.096(6) 0.068(5) 0.046(4) 0.009(4) -0.034(4) -0.043(5)
C3 0.097(6) 0.075(5) 0.042(4) 0.013(4) -0.010(4) -0.053(5)
C4 0.068(5) 0.054(4) 0.040(4) 0.007(3) -0.006(3) -0.038(4)
C5 0.088(6) 0.087(6) 0.063(5) 0.014(4) -0.011(4) -0.069(5)
C6 0.071(5) 0.089(6) 0.077(6) -0.002(5) -0.016(4) -0.061(5)
C7 0.046(4) 0.059(4) 0.049(4) -0.009(3) -0.014(3) -0.030(3)
C8 0.060(5) 0.076(5) 0.056(5) -0.009(4) -0.028(4) -0.037(4)
C9 0.069(5) 0.074(5) 0.050(4) -0.001(4) -0.032(4) -0.029(4)
C10 0.056(4) 0.058(4) 0.037(4) 0.000(3) -0.013(3) -0.025(4)
C11 0.044(4) 0.040(3) 0.041(3) 0.000(3) -0.018(3) -0.021(3)
C12 0.040(3) 0.043(3) 0.035(3) 0.004(3) -0.014(3) -0.021(3)
C13 0.061(5) 0.093(6) 0.097(6) -0.005(5) -0.029(5) -0.050(5)
C14 0.042(4) 0.050(4) 0.074(5) -0.002(4) -0.019(4) -0.028(3)
C15 0.044(4) 0.062(5) 0.087(6) 0.012(4) -0.015(4) -0.035(4)
C16 0.047(4) 0.045(4) 0.061(4) 0.012(3) -0.003(3) -0.021(3)
C17 0.072(5) 0.079(5) 0.065(5) 0.024(4) -0.008(4) -0.036(5)
C18 0.067(5) 0.082(5) 0.065(5) -0.002(4) -0.025(4) -0.028(4)
C19 0.052(4) 0.082(5) 0.062(5) 0.010(4) -0.025(4) -0.040(4)
C20 0.061(5) 0.079(6) 0.102(7) -0.005(5) -0.032(5) -0.015(5)
C21 0.099(7) 0.086(6) 0.080(6) 0.034(5) -0.049(5) -0.064(5)

loop_
_atom_type_symbol
_atom_type_description
_atom_type_scat_dispersion_real
_atom_type_scat_dispersion_imag
_atom_type_scat_source
C C 0.0033 0.0016 'International Tables Vol C Tables 4.2.6.8 and 6.1.1.4'
H H 0.0000 0.0000 'International Tables Vol C Tables 4.2.6.8 and 6.1.1.4'
Cu Cu 0.3201 1.2651 'International Tables Vol C Tables 4.2.6.8 and 6.1.1.4'
N N 0.0061 0.0033 'International Tables Vol C Tables 4.2.6.8 and 6.1.1.4'
O O 0.0106 0.0060 'International Tables Vol C Tables 4.2.6.8 and 6.1.1.4'
V V 0.3005 0.5294 'International Tables Vol C Tables 4.2.6.8 and 6.1.1.4'

loop_
_geom_angle_atom_site_label_1
_geom_angle_atom_site_label_2
_geom_angle_atom_site_label_3
_geom_angle
_geom_angle_site_symmetry_1
_geom_angle_site_symmetry_3
O1 Cu1 O2 93.91(17) . .
O1 Cu1 N1 91.72(17) . .
O2 Cu1 N1 174.34(17) . .
O1 Cu1 N2 170.62(19) . .
O2 Cu1 N2 92.33(17) . .
N1 Cu1 N2 82.14(18) . .
O1 Cu1 O3 88.34(17) . .
O2 Cu1 O3 91.34(18) . .
N1 Cu1 O3 88.29(18) . .
N2 Cu1 O3 98.52(17) . .
O5 V1 O7 104.0(2) . .
O5 V1 O6 102.5(2) . 1
O7 V1 O6 92.08(19) . 1
O5 V1 O6 102.5(2) . .
O7 V1 O6 92.08(19) . .
O6 V1 O6 0.0(3) 1 .
O5 V1 O8 98.0(2) . .
O7 V1 O8 90.98(18) . .
O6 V1 O8 157.95(18) 1 .
O6 V1 O8 157.95(18) . .
O5 V1 O9 96.9(2) . .
O7 V1 O9 159.03(19) . .
O6 V1 O9 85.40(17) 1 .
O6 V1 O9 85.40(17) . .
O8 V1 O9 83.98(16) . .
O5 V1 O4 173.38(18) . .
O7 V1 O4 81.86(15) . .
O6 V1 O4 80.18(13) 1 .
O6 V1 O4 80.18(13) . .
O8 V1 O4 78.65(12) . .
O9 V1 O4 77.19(12) . .
O5 V1 V3 138.64(18) . .
O7 V1 V3 34.72(14) . .
O6 V1 V3 82.57(13) 1 .
O6 V1 V3 82.57(13) . .
O8 V1 V3 87.62(11) . .
O9 V1 V3 124.48(12) . .
O4 V1 V3 47.39(3) . .
O5 V1 V2 135.32(18) . .
O7 V1 V2 84.61(13) . .
O6 V1 V2 32.88(13) 1 .
O6 V1 V2 32.88(13) . .
O8 V1 V2 126.03(12) . .
O9 V1 V2 82.02(11) . .
O4 V1 V2 47.44(3) . .
V3 V1 V2 59.96(4) . .
O10 V2 O6 104.9(2) . 1
O10 V2 O6 104.9(2) . .
O6 V2 O6 0.0(4) 1 .
O10 V2 O11 102.2(2) . .
O6 V2 O11 92.28(19) 1 .
O6 V2 O11 92.28(19) . .
O10 V2 O12 99.0(2) . .
O6 V2 O12 91.95(18) 1 .
O6 V2 O12 91.95(18) . .
O11 V2 O12 156.52(18) . .
O10 V2 O8 96.6(2) . 2_655
O6 V2 O8 158.44(18) 1 2_655
O6 V2 O8 158.44(18) . 2_655
O11 V2 O8 84.82(17) . 2_655
O12 V2 O8 82.81(17) . 2_655
O10 V2 O4 172.7(2) . .
O6 V2 O4 81.89(14) 1 .
O6 V2 O4 81.89(14) . .
O11 V2 O4 79.74(12) . .
O12 V2 O4 78.02(12) . .
O8 V2 O4 76.57(11) 2_655 .
O10 V2 V3 134.78(17) . .
O6 V2 V3 84.25(15) 1 .
O6 V2 V3 84.25(15) . .
O11 V2 V3 32.61(12) . .
O12 V2 V3 125.27(13) . .
O8 V2 V3 81.85(11) 2_655 .
O4 V2 V3 47.34(3) . .
O10 V2 V1 140.10(19) . .
O6 V2 V1 35.20(14) 1 .
O6 V2 V1 35.20(14) . .
O11 V2 V1 83.16(12) . .
O12 V2 V1 87.10(12) . .
O8 V2 V1 123.35(12) 2_655 .
O4 V2 V1 46.83(3) . .
V3 V2 V1 59.95(4) . .
O13 V3 O11 104.9(2) . .
O13 V3 O7 102.0(2) . .
O11 V3 O7 93.4(2) . .
O13 V3 O9 98.8(2) . 2_655
O11 V3 O9 91.61(18) . 2_655
O7 V3 O9 156.45(17) . 2_655
O13 V3 O12 96.1(2) . 2_655
O11 V3 O12 158.86(17) . 2_655
O7 V3 O12 83.95(18) . 2_655
O9 V3 O12 83.09(17) 2_655 2_655
O13 V3 O4 172.38(19) . .
O11 V3 O4 82.31(12) . .
O7 V3 O4 79.58(12) . .
O9 V3 O4 78.33(11) 2_655 .
O12 V3 O4 76.58(11) 2_655 .
O13 V3 V1 134.90(19) . .
O11 V3 V1 85.12(13) . .
O7 V3 V1 32.89(12) . .
O9 V3 V1 125.14(11) 2_655 .
O12 V3 V1 81.35(12) 2_655 .
O4 V3 V1 46.91(3) . .
O13 V3 V2 139.91(18) . .
O11 V3 V2 35.06(12) . .
O7 V3 V2 83.36(14) . .
O9 V3 V2 87.70(12) 2_655 .
O12 V3 V2 123.97(11) 2_655 .
O4 V3 V2 47.47(3) . .
V1 V3 V2 60.09(3) . .
C14 O1 Cu1 120.5(4) . .
C16 O2 Cu1 122.1(4) . .
C18 O3 Cu1 128.0(4) . .
C18 O3 H3A 111.7 . .
Cu1 O3 H3A 103.1 . .
V1 O4 V1 180.0 2_655 .
V1 O4 V3 94.30(4) 2_655 .
V1 O4 V3 85.70(4) . .
V1 O4 V3 85.70(4) 2_655 2_655
V1 O4 V3 94.30(4) . 2_655
V3 O4 V3 180.0 . 2_655
V1 O4 V2 94.27(4) 2_655 .
V1 O4 V2 85.73(4) . .
V3 O4 V2 85.19(4) . .
V3 O4 V2 94.81(4) 2_655 .
V1 O4 V2 85.73(4) 2_655 2_655
V1 O4 V2 94.27(4) . 2_655
V3 O4 V2 94.81(4) . 2_655
V3 O4 V2 85.20(4) 2_655 2_655
V2 O4 V2 180.0 . 2_655
O6 O6 V2 0(9) 1 .
O6 O6 V1 0(10) 1 .
V2 O6 V1 111.9(2) . .
V1 O7 V3 112.4(2) . .
C19 O8 V1 121.1(4) . .
C19 O8 V2 119.5(4) . 2_655
V1 O8 V2 110.36(17) . 2_655
C20 O9 V3 120.3(4) . 2_655
C20 O9 V1 117.9(4) . .
V3 O9 V1 109.90(17) 2_655 .
V3 O11 V2 112.33(19) . .
C21 O12 V2 120.8(4) . .
C21 O12 V3 118.9(4) . 2_655
V2 O12 V3 110.37(18) . 2_655
C1 N1 C12 117.7(5) . .
C1 N1 Cu1 129.1(4) . .
C12 N1 Cu1 113.2(4) . .
C10 N2 C11 119.1(5) . .
C10 N2 Cu1 128.8(4) . .
C11 N2 Cu1 112.1(3) . .
N1 C1 C2 122.6(6) . .
N1 C1 H1 118.7 . .
C2 C1 H1 118.7 . .
C3 C2 C1 119.5(6) . .
C3 C2 H2 120.2 . .
C1 C2 H2 120.2 . .
C2 C3 C4 120.4(6) . .
C2 C3 H3 119.8 . .
C4 C3 H3 119.8 . .
C12 C4 C3 115.6(6) . .
C12 C4 C5 119.0(6) . .
C3 C4 C5 125.4(6) . .
C6 C5 C4 120.8(6) . .
C6 C5 H5 119.6 . .
C4 C5 H5 119.6 . .
C5 C6 C7 121.6(6) . .
C5 C6 H6 119.2 . .
C7 C6 H6 119.2 . .
C11 C7 C8 115.5(6) . .
C11 C7 C6 119.0(6) . .
C8 C7 C6 125.4(6) . .
C9 C8 C7 119.5(6) . .
C9 C8 H8 120.3 . .
C7 C8 H8 120.3 . .
C8 C9 C10 121.6(6) . .
C8 C9 H9 119.2 . .
C10 C9 H9 119.2 . .
N2 C10 C9 120.4(6) . .
N2 C10 H10 119.8 . .
C9 C10 H10 119.8 . .
N2 C11 C7 123.7(5) . .
N2 C11 C12 116.5(5) . .
C7 C11 C12 119.8(6) . .
N1 C12 C4 124.1(5) . .
N1 C12 C11 116.1(5) . .
C4 C12 C11 119.8(5) . .
C14 C13 H13A 109.5 . .
C14 C13 H13B 109.5 . .
H13A C13 H13B 109.5 . .
C14 C13 H13C 109.5 . .
H13A C13 H13C 109.5 . .
H13B C13 H13C 109.5 . .
O1 C14 C15 126.2(6) . .
O1 C14 C13 114.5(6) . .
C15 C14 C13 119.3(6) . .
C14 C15 C16 124.3(6) . .
C14 C15 H15 117.9 . .
C16 C15 H15 117.9 . .
O2 C16 C15 124.7(6) . .
O2 C16 C17 115.7(6) . .
C15 C16 C17 119.6(6) . .
C16 C17 H17A 109.5 . .
C16 C17 H17B 109.5 . .
H17A C17 H17B 109.5 . .
C16 C17 H17C 109.5 . .
H17A C17 H17C 109.5 . .
H17B C17 H17C 109.5 . .
O3 C18 H18A 109.5 . .
O3 C18 H18B 109.5 . .
H18A C18 H18B 109.5 . .
O3 C18 H18C 109.5 . .
H18A C18 H18C 109.5 . .
H18B C18 H18C 109.5 . .
O8 C19 H19A 109.5 . .
O8 C19 H19B 109.5 . .
H19A C19 H19B 109.5 . .
O8 C19 H19C 109.5 . .
H19A C19 H19C 109.5 . .
H19B C19 H19C 109.5 . .
O9 C20 H20A 109.5 . .
O9 C20 H20B 109.5 . .
H20A C20 H20B 109.5 . .
O9 C20 H20C 109.5 . .
H20A C20 H20C 109.5 . .
H20B C20 H20C 109.5 . .
O12 C21 H21A 109.5 . .
O12 C21 H21B 109.5 . .
H21A C21 H21B 109.5 . .
O12 C21 H21C 109.5 . .
H21A C21 H21C 109.5 . .
H21B C21 H21C 109.5 . .

loop_
_geom_bond_atom_site_label_1
_geom_bond_atom_site_label_2
_geom_bond_distance
_geom_bond_site_symmetry_2
Cu1 O1 1.922(4) .
Cu1 O2 1.926(4) .
Cu1 N1 2.000(5) .
Cu1 N2 2.015(4) .
Cu1 O3 2.361(4) .
V1 O5 1.603(5) .
V1 O7 1.786(4) .
V1 O6 1.892(4) 1
V1 O6 1.892(4) .
V1 O8 1.959(4) .
V1 O9 2.041(4) .
V1 O4 2.2275(11) .
V1 V3 3.0415(15) .
V1 V2 3.0455(15) .
V2 O10 1.595(4) .
V2 O6 1.782(4) 1
V2 O6 1.782(4) .
V2 O11 1.889(4) .
V2 O12 1.975(4) .
V2 O8 2.038(4) 2_655
V2 O4 2.2494(11) .
V2 V3 3.0417(16) .
V3 O13 1.600(4) .
V3 O11 1.772(4) .
V3 O7 1.873(4) .
V3 O9 1.964(4) 2_655
V3 O12 2.054(4) 2_655
V3 O4 2.2446(10) .
O1 C14 1.279(7) .
O2 C16 1.272(7) .
O3 C18 1.399(7) .
O3 H3A 0.9602 .
O4 V1 2.2275(11) 2_655
O4 V3 2.2446(10) 2_655
O4 V2 2.2494(11) 2_655
O6 O6 0.000(15) 1
O8 C19 1.419(6) .
O8 V2 2.038(4) 2_655
O9 C20 1.431(8) .
O9 V3 1.964(4) 2_655
O12 C21 1.434(7) .
O12 V3 2.054(4) 2_655
N1 C1 1.334(7) .
N1 C12 1.350(7) .
N2 C10 1.326(7) .
N2 C11 1.359(7) .
C1 C2 1.390(9) .
C1 H1 0.9300 .
C2 C3 1.361(9) .
C2 H2 0.9300 .
C3 C4 1.415(9) .
C3 H3 0.9300 .
C4 C12 1.409(8) .
C4 C5 1.426(9) .
C5 C6 1.354(10) .
C5 H5 0.9300 .
C6 C7 1.425(9) .
C6 H6 0.9300 .
C7 C11 1.398(8) .
C7 C8 1.423(8) .
C8 C9 1.350(9) .
C8 H8 0.9300 .
C9 C10 1.390(9) .
C9 H9 0.9300 .
C10 H10 0.9300 .
C11 C12 1.438(7) .
C13 C14 1.516(8) .
C13 H13A 0.9600 .
C13 H13B 0.9600 .
C13 H13C 0.9600 .
C14 C15 1.383(9) .
C15 C16 1.413(9) .
C15 H15 0.9300 .
C16 C17 1.510(9) .
C17 H17A 0.9600 .
C17 H17B 0.9600 .
C17 H17C 0.9600 .
C18 H18A 0.9600 .
C18 H18B 0.9600 .
C18 H18C 0.9600 .
C19 H19A 0.9600 .
C19 H19B 0.9600 .
C19 H19C 0.9600 .
C20 H20A 0.9600 .
C20 H20B 0.9600 .
C20 H20C 0.9600 .
C21 H21A 0.9600 .
C21 H21B 0.9600 .
C21 H21C 0.9600 .

loop_
_geom_hbond_atom_site_label_D
_geom_hbond_atom_site_label_H
_geom_hbond_atom_site_label_A
_geom_hbond_distance_DH
_geom_hbond_distance_HA
_geom_hbond_distance_DA
_geom_hbond_angle_DHA
_geom_hbond_site_symmetry_A
O3 H3A O6 0.96 1.98 2.918(6) 164.7 1

loop_
_geom_torsion_atom_site_label_1
_geom_torsion_atom_site_label_2
_geom_torsion_atom_site_label_3
_geom_torsion_atom_site_label_4
_geom_torsion
_geom_torsion_site_symmetry_1
_geom_torsion_site_symmetry_4
O10 V2 O6 O6 0.00(5) . 1
O11 V2 O6 O6 0.00(2) . 1
O12 V2 O6 O6 0.000(15) . 1
O8 V2 O6 O6 0.0(3) 2_655 1
O4 V2 O6 O6 0.00(3) . 1
V3 V2 O6 O6 0.00(2) . 1
V1 V2 O6 O6 0.0(2) . 1
O10 V2 O6 V1 -178.0(2) . .
O6 V2 O6 V1 0(33) 1 .
O11 V2 O6 V1 -74.7(2) . .
O12 V2 O6 V1 82.2(2) . .
O8 V2 O6 V1 6.9(6) 2_655 .
O4 V2 O6 V1 4.56(18) . .
V3 V2 O6 V1 -43.09(19) . .
O5 V1 O6 O6 0.00(12) . 1
O7 V1 O6 O6 0.00(14) . 1
O8 V1 O6 O6 0.0(4) . 1
O9 V1 O6 O6 0.00(14) . 1
O4 V1 O6 O6 0.00(13) . 1
V3 V1 O6 O6 0.00(14) . 1
V2 V1 O6 O6 0.00(12) . 1
O5 V1 O6 V2 -178.4(2) . .
O7 V1 O6 V2 76.7(2) . .
O6 V1 O6 V2 0(100) 1 .
O8 V1 O6 V2 -21.0(6) . .
O9 V1 O6 V2 -82.4(2) . .
O4 V1 O6 V2 -4.63(18) . .
V3 V1 O6 V2 43.27(19) . .
O5 V1 O7 V3 -177.1(2) . .
O6 V1 O7 V3 -73.8(2) 1 .
O6 V1 O7 V3 -73.8(2) . .
O8 V1 O7 V3 84.4(2) . .
O9 V1 O7 V3 8.8(7) . .
O4 V1 O7 V3 6.01(19) . .
V2 V1 O7 V3 -41.7(2) . .
O13 V3 O7 V1 -178.4(2) . .
O11 V3 O7 V1 75.5(2) . .
O9 V3 O7 V1 -26.5(6) 2_655 .
O12 V3 O7 V1 -83.4(2) 2_655 .
O4 V3 O7 V1 -6.00(19) . .
V2 V3 O7 V1 41.9(2) . .
O13 V3 O11 V2 -176.7(3) . .
O7 V3 O11 V2 -73.3(2) . .
O9 V3 O11 V2 83.7(2) 2_655 .
O12 V3 O11 V2 8.8(7) 2_655 .
O4 V3 O11 V2 5.69(18) . .
V1 V3 O11 V2 -41.45(19) . .
O10 V2 O11 V3 -178.6(3) . .
O6 V2 O11 V3 75.6(2) 1 .
O6 V2 O11 V3 75.6(2) . .
O12 V2 O11 V3 -24.6(6) . .
O8 V2 O11 V3 -83.0(2) 2_655 .
O4 V2 O11 V3 -5.71(18) . .
V1 V2 O11 V3 41.56(19) . .
C12 N1 C1 C2 -0.3(10) . .
Cu1 N1 C1 C2 -178.0(5) . .
N1 C1 C2 C3 -0.6(12) . .
C1 C2 C3 C4 1.2(12) . .
C2 C3 C4 C12 -0.9(11) . .
C2 C3 C4 C5 179.8(8) . .
C12 C4 C5 C6 1.2(12) . .
C3 C4 C5 C6 -179.6(8) . .
C4 C5 C6 C7 -0.5(13) . .
C5 C6 C7 C11 0.9(12) . .
C5 C6 C7 C8 -179.7(7) . .
C11 C7 C8 C9 -1.8(10) . .
C6 C7 C8 C9 178.8(7) . .
C7 C8 C9 C10 3.4(12) . .
C11 N2 C10 C9 3.4(9) . .
Cu1 N2 C10 C9 -177.8(5) . .
C8 C9 C10 N2 -4.3(11) . .
C10 N2 C11 C7 -1.9(9) . .
Cu1 N2 C11 C7 179.1(5) . .
C10 N2 C11 C12 -179.6(5) . .
Cu1 N2 C11 C12 1.4(7) . .
C8 C7 C11 N2 1.0(10) . .
C6 C7 C11 N2 -179.5(6) . .
C8 C7 C11 C12 178.6(6) . .
C6 C7 C11 C12 -1.9(10) . .
C1 N1 C12 C4 0.6(9) . .
Cu1 N1 C12 C4 178.7(5) . .
C1 N1 C12 C11 -177.9(5) . .
Cu1 N1 C12 C11 0.1(7) . .
C3 C4 C12 N1 0.0(10) . .
C5 C4 C12 N1 179.3(6) . .
C3 C4 C12 C11 178.5(6) . .
C5 C4 C12 C11 -2.2(10) . .
N2 C11 C12 N1 -1.0(8) . .
C7 C11 C12 N1 -178.8(6) . .
N2 C11 C12 C4 -179.6(6) . .
C7 C11 C12 C4 2.6(9) . .
Cu1 O1 C14 C15 20.6(9) . .
Cu1 O1 C14 C13 -158.6(4) . .
O1 C14 C15 C16 1.3(12) . .
C13 C14 C15 C16 -179.5(6) . .
Cu1 O2 C16 C15 -14.7(9) . .
Cu1 O2 C16 C17 164.2(5) . .
C14 C15 C16 O2 -4.8(12) . .
C14 C15 C16 C17 176.4(7) . .
